data_7157637
loop_
_publ_author_name
'Kobayashi, Toyoharu'
'Tomita, Yui'
'Kawamoto, Yuichiro'
'Ito, Hisanaka'

_publ_section_title
;
 Highly stereocontrolled total synthesis of secodolastane diterpenoid
 isolinearol.
;
_journal_issue 37
_journal_name_full 'Organic &amp; biomolecular chemistry'
_journal_page_first 7316
_journal_page_last 7320
_journal_paper_doi 10.1039/d0ob01430c
_journal_volume 18
_journal_year 2020
_chemical_formula_moiety 'C20 H32 O4'
_chemical_formula_sum 'C20 H32 O4'
_chemical_formula_weight 336.45
_space_group_crystal_system monoclinic
_space_group_IT_number 14
_space_group_name_Hall '-P 2ybc'
_space_group_name_H-M_alt 'P 1 21/c 1'
_atom_sites_solution_hydrogens geom
_atom_sites_solution_primary dual
_audit_creation_date 2020-03-10
_audit_creation_method
;
Olex2 1.3-alpha
(compiled 2020.02.04 svn.rd84adfe8 for OlexSys, GUI svn.r6032)
;
_audit_update_record
;
2020-05-14 deposited with the CCDC.	2020-07-29 downloaded from the CCDC.
;
_cell_angle_alpha 90
_cell_angle_beta 92.146(2)
_cell_angle_gamma 90
_cell_formula_units_Z 4
_cell_length_a 10.559(2)
_cell_length_b 8.9149(17)
_cell_length_c 19.341(4)
_cell_measurement_reflns_used 5015
_cell_measurement_temperature 90
_cell_measurement_theta_max 28.14
_cell_measurement_theta_min 2.52
_cell_volume 1819.3(6)
_computing_cell_refinement 'APEX2 V2014.11-0 (Bruker AXS Inc.,2014)'
_computing_data_collection 'APEX2 V2014.11-0 (Bruker AXS Inc.,2014)'
_computing_data_reduction 'SAINT V8.34a (Bruker AXS Inc., 2013)'
_computing_molecular_graphics 'Olex2 1.3-alpha (Dolomanov et al., 2009)'
_computing_publication_material 'Olex2 1.3-alpha (Dolomanov et al., 2009)'
_computing_structure_refinement 'XL  (Sheldrick, 2008)'
_computing_structure_solution 'SHELXTL XT Intrinsic Phasing (Sheldrick, 2013)'
_diffrn_ambient_temperature 90
_diffrn_detector_area_resol_mean 8.333
_diffrn_measured_fraction_theta_full 1.000
_diffrn_measured_fraction_theta_max 1.000
_diffrn_measurement_device_type 'Bruker SMART APEX II Ultra'
_diffrn_measurement_method '\f and \w scans'
_diffrn_radiation_type MoK\a
_diffrn_radiation_wavelength 0.71073
_diffrn_reflns_av_R_equivalents 0.0410
_diffrn_reflns_av_unetI/netI 0.0306
_diffrn_reflns_Laue_measured_fraction_full 1.000
_diffrn_reflns_Laue_measured_fraction_max 1.000
_diffrn_reflns_limit_h_max 12
_diffrn_reflns_limit_h_min -12
_diffrn_reflns_limit_k_max 10
_diffrn_reflns_limit_k_min -10
_diffrn_reflns_limit_l_max 23
_diffrn_reflns_limit_l_min -23
_diffrn_reflns_number 16603
_diffrn_reflns_point_group_measured_fraction_full 1.000
_diffrn_reflns_point_group_measured_fraction_max 1.000
_diffrn_reflns_theta_full 25.000
_diffrn_reflns_theta_max 25.025
_diffrn_reflns_theta_min 1.930
_diffrn_source_current 24.0
_diffrn_source_power 1.2
_diffrn_source_voltage 50.0
_diffrn_standards_number 0
_exptl_absorpt_coefficient_mu 0.084
_exptl_absorpt_correction_T_max 1.0000
_exptl_absorpt_correction_T_min 0.9601
_exptl_absorpt_correction_type numerical
_exptl_absorpt_process_details
;
SADABS-2016/2 (Bruker,2016/2) was used for absorption correction.
wR2(int) was 0.1016 before and 0.0535 after correction.
The Ratio of minimum to maximum transmission is 0.9601.
The \l/2 correction factor is Not present.
;
_exptl_crystal_colour colourless
_exptl_crystal_colour_primary colourless
_exptl_crystal_density_diffrn 1.228
_exptl_crystal_description block
_exptl_crystal_F_000 736
_exptl_crystal_recrystallization_method 'slow crystallization from a ethyl acetate solution at room temperature'
_exptl_crystal_size_max 0.233
_exptl_crystal_size_mid 0.174
_exptl_crystal_size_min 0.08
_refine_diff_density_max 0.269
_refine_diff_density_min -0.215
_refine_diff_density_rms 0.040
_refine_ls_extinction_method none
_refine_ls_goodness_of_fit_ref 1.012
_refine_ls_hydrogen_treatment constr
_refine_ls_matrix_type full
_refine_ls_number_parameters 223
_refine_ls_number_reflns 3228
_refine_ls_number_restraints 300
_refine_ls_restrained_S_all 1.030
_refine_ls_R_factor_all 0.0444
_refine_ls_R_factor_gt 0.0362
_refine_ls_shift/su_max 0.000
_refine_ls_shift/su_mean 0.000
_refine_ls_structure_factor_coef Fsqd
_refine_ls_weighting_details 'w=1/[\s^2^(Fo^2^)+(0.0437P)^2^+0.8708P] where P=(Fo^2^+2Fc^2^)/3'
_refine_ls_weighting_scheme calc
_refine_ls_wR_factor_gt 0.0896
_refine_ls_wR_factor_ref 0.0955
_reflns_Friedel_coverage 0.000
_reflns_number_gt 2730
_reflns_number_total 3228
_reflns_threshold_expression 'I > 2\s(I)'
_cod_data_source_file d0ob01430c2.cif
_cod_data_source_block p21c_a
_cod_depositor_comments 'Adding full bibliography for 7157636--7157637.cif.'
_cod_database_code 7157637
_publcif_datablock.id {97f93579-9cbe-4926-8be2-e96004bc8ee7}

_publcif_funding_html
;
;
_shelx_space_group_comment
;
The symmetry employed for this shelxl refinement is uniquely defined
by the following loop, which should always be used as a source of
symmetry information in preference to the above space-group names.
They are only intended as comments.
;
_shelx_estimated_absorpt_t_max 0.993
_shelx_estimated_absorpt_t_min 0.981
_olex2_refinement_description
;
1. Fixed Uiso
 At 1.2 times of:
  All C(H) groups, All C(H,H) groups
 At 1.5 times of:
  All C(H,H,H) groups, All O(H) groups
2. Uiso/Uaniso restraints and constraints
All non-hydrogen atoms have similar U: within 2A with sigma of 0.001 and sigma
for terminal atoms of 0.002 within 2A
All non-hydrogen atoms restrained to be isotropic: with sigma of 0.05 and sigma
for terminal atoms of 0.1
3.a Ternary CH refined with riding coordinates:
 C7(H7), C15(H15)
3.b Secondary CH2 refined with riding coordinates:
 C12(H12A,H12B), C9(H9A,H9B), C10(H10A,H10B), C13(H13A,H13B), C2(H2A,H2B),
 C5(H5A,H5B), C6(H6A,H6B)
3.c X=CH2 refined with riding coordinates:
 C19(H19A,H19B)
3.d Idealised Me refined as rotating group:
 C18(H18A,H18B,H18C), C20(H20A,H20B,H20C), C16(H16A,H16B,H16C), C17(H17A,H17B,
 H17C)
3.e Idealised tetrahedral OH refined as rotating group:
 O3(H3), O2(H2)
;
_olex2_exptl_crystal_mounting_method
'The  crystals were picked, soaked in perfluoropolyether oil and mounted on MiTeGen MicroMounts.'
_olex2_submission_special_instructions 'No special instructions were received'

loop_
_space_group_symop_operation_xyz
'x, y, z'
'-x, y+1/2, -z+1/2'
'-x, -y, -z'
'x, -y-1/2, z-1/2'

loop_
_atom_site_label
_atom_site_type_symbol
_atom_site_fract_x
_atom_site_fract_y
_atom_site_fract_z
_atom_site_U_iso_or_equiv
_atom_site_adp_type
_atom_site_occupancy
_atom_site_site_symmetry_order
_atom_site_calc_flag
_atom_site_refinement_flags_posn
_atom_site_refinement_flags_adp
_atom_site_refinement_flags_occupancy
_atom_site_disorder_assembly
_atom_site_disorder_group
O1 O 0.13343(9) 0.25980(10) 0.46809(5) 0.0143(2) Uani 1 1 d . U . . .
O3 O 0.10603(9) 0.10556(11) 0.37235(5) 0.0173(2) Uani 1 1 d . U . . .
H3 H 0.059281 0.040001 0.389351 0.026 Uiso 1 1 calc R U . . .
O2 O 0.06698(9) 0.10740(11) 0.58050(5) 0.0193(2) Uani 1 1 d . U . . .
H2 H 0.051404 0.142128 0.540712 0.029 Uiso 1 1 calc R U . . .
O4 O 0.60592(10) 0.04526(11) 0.28842(6) 0.0238(3) Uani 1 1 d . U . . .
C11 C 0.19447(13) 0.15357(16) 0.42220(7) 0.0147(2) Uani 1 1 d . U . . .
C1 C 0.29467(13) 0.25565(15) 0.38922(7) 0.0147(2) Uani 1 1 d . U . . .
C12 C 0.40081(13) 0.16774(16) 0.35549(7) 0.0157(3) Uani 1 1 d . U . . .
H12A H 0.437258 0.095298 0.389546 0.019 Uiso 1 1 calc R U . . .
H12B H 0.363908 0.109656 0.316027 0.019 Uiso 1 1 calc R U . . .
C14 C 0.61171(13) 0.18042(16) 0.29673(7) 0.0166(3) Uani 1 1 d . U . . .
C8 C 0.28034(13) 0.22017(16) 0.56543(7) 0.0154(2) Uani 1 1 d . U . . .
C4 C 0.18785(13) 0.47522(16) 0.53777(7) 0.0167(3) Uani 1 1 d . U . . .
C9 C 0.32332(13) 0.07296(16) 0.53134(7) 0.0161(3) Uani 1 1 d . U . . .
H9A H 0.412324 0.085007 0.517944 0.019 Uiso 1 1 calc R U . . .
H9B H 0.321500 -0.008194 0.566228 0.019 Uiso 1 1 calc R U . . .
C10 C 0.24348(13) 0.02346(16) 0.46712(7) 0.0156(3) Uani 1 1 d . U . . .
H10A H 0.295535 -0.043093 0.438645 0.019 Uiso 1 1 calc R U . . .
H10B H 0.170228 -0.035619 0.482401 0.019 Uiso 1 1 calc R U . . .
C13 C 0.50718(13) 0.26666(16) 0.32961(7) 0.0165(3) Uani 1 1 d . U . . .
H13A H 0.470768 0.338836 0.295416 0.020 Uiso 1 1 calc R U . . .
H13B H 0.543833 0.325049 0.369036 0.020 Uiso 1 1 calc R U . . .
C18 C 0.22705(13) 0.35614(16) 0.33519(7) 0.0180(3) Uani 1 1 d . U . . .
H18A H 0.193582 0.294305 0.296798 0.027 Uiso 1 1 calc R U . . .
H18B H 0.287227 0.429376 0.317696 0.027 Uiso 1 1 calc R U . . .
H18C H 0.157115 0.409014 0.356510 0.027 Uiso 1 1 calc R U . . .
C7 C 0.16829(13) 0.19243(16) 0.61395(7) 0.0173(3) Uani 1 1 d . U . . .
H7 H 0.201770 0.131972 0.654175 0.021 Uiso 1 1 calc R U . . .
C3 C 0.23882(13) 0.33196(16) 0.50683(7) 0.0148(2) Uani 1 1 d . U . . .
C15 C 0.72500(13) 0.27036(16) 0.27350(7) 0.0177(3) Uani 1 1 d . U . . .
H15 H 0.723284 0.371236 0.296055 0.021 Uiso 1 1 calc R U . . .
C2 C 0.34111(13) 0.35043(16) 0.45199(7) 0.0154(3) Uani 1 1 d . U . . .
H2A H 0.349671 0.457121 0.438745 0.018 Uiso 1 1 calc R U . . .
H2B H 0.424286 0.313776 0.470281 0.018 Uiso 1 1 calc R U . . .
C5 C 0.07860(14) 0.44915(17) 0.58471(7) 0.0193(3) Uani 1 1 d . U . . .
H5A H 0.005114 0.409464 0.557163 0.023 Uiso 1 1 calc R U . . .
H5B H 0.053241 0.545741 0.605319 0.023 Uiso 1 1 calc R U . . .
C20 C 0.39144(13) 0.28238(17) 0.61028(7) 0.0187(3) Uani 1 1 d . U . . .
H20A H 0.465579 0.294961 0.581831 0.028 Uiso 1 1 calc R U . . .
H20B H 0.411920 0.212231 0.648080 0.028 Uiso 1 1 calc R U . . .
H20C H 0.367704 0.379635 0.629551 0.028 Uiso 1 1 calc R U . . .
C19 C 0.23537(14) 0.61081(17) 0.52837(8) 0.0216(3) Uani 1 1 d . U . . .
H19A H 0.200800 0.694672 0.551387 0.026 Uiso 1 1 calc R U . . .
H19B H 0.304027 0.624246 0.498608 0.026 Uiso 1 1 calc R U . . .
C16 C 0.84926(14) 0.19349(18) 0.29453(8) 0.0225(3) Uani 1 1 d . U . . .
H16A H 0.855744 0.098344 0.269534 0.034 Uiso 1 1 calc R U . . .
H16B H 0.851695 0.174086 0.344437 0.034 Uiso 1 1 calc R U . . .
H16C H 0.920338 0.258553 0.283164 0.034 Uiso 1 1 calc R U . . .
C6 C 0.11500(14) 0.33801(16) 0.64262(7) 0.0191(3) Uani 1 1 d . U . . .
H6A H 0.179142 0.384651 0.674482 0.023 Uiso 1 1 calc R U . . .
H6B H 0.039282 0.315089 0.669391 0.023 Uiso 1 1 calc R U . . .
C17 C 0.71399(15) 0.29191(18) 0.19512(8) 0.0232(3) Uani 1 1 d . U . . .
H17A H 0.632193 0.338261 0.182520 0.035 Uiso 1 1 calc R U . . .
H17B H 0.719996 0.194266 0.172200 0.035 Uiso 1 1 calc R U . . .
H17C H 0.782733 0.357014 0.180388 0.035 Uiso 1 1 calc R U . . .

loop_
_atom_site_aniso_label
_atom_site_aniso_U_11
_atom_site_aniso_U_22
_atom_site_aniso_U_33
_atom_site_aniso_U_23
_atom_site_aniso_U_13
_atom_site_aniso_U_12
O1 0.0115(4) 0.0165(4) 0.0149(4) 0.0002(3) 0.0017(3) -0.0008(3)
O3 0.0147(5) 0.0211(5) 0.0160(5) 0.0017(4) 0.0005(4) -0.0050(4)
O2 0.0178(5) 0.0234(5) 0.0167(5) 0.0031(4) 0.0009(4) -0.0070(4)
O4 0.0245(6) 0.0163(5) 0.0313(6) -0.0034(4) 0.0110(4) -0.0007(4)
C11 0.0127(5) 0.0161(5) 0.0156(5) -0.0004(4) 0.0018(4) -0.0006(4)
C1 0.0133(5) 0.0147(5) 0.0163(5) 0.0008(4) 0.0034(4) -0.0003(4)
C12 0.0146(6) 0.0148(5) 0.0179(5) 0.0000(5) 0.0031(5) 0.0001(5)
C14 0.0166(5) 0.0161(5) 0.0174(5) -0.0004(5) 0.0021(5) 0.0003(5)
C8 0.0141(5) 0.0162(5) 0.0161(5) 0.0015(4) 0.0009(4) -0.0014(4)
C4 0.0158(5) 0.0180(5) 0.0165(5) 0.0007(5) 0.0015(4) 0.0018(5)
C9 0.0146(5) 0.0157(5) 0.0180(5) 0.0026(5) 0.0006(5) -0.0001(5)
C10 0.0147(5) 0.0151(5) 0.0171(5) 0.0013(5) 0.0021(5) -0.0011(5)
C13 0.0154(6) 0.0154(5) 0.0190(6) -0.0010(5) 0.0034(5) -0.0001(5)
C18 0.0154(7) 0.0197(7) 0.0193(7) 0.0041(6) 0.0045(5) 0.0016(6)
C7 0.0162(5) 0.0194(5) 0.0162(5) 0.0021(5) 0.0014(5) -0.0031(5)
C3 0.0126(5) 0.0158(5) 0.0160(5) 0.0006(4) 0.0014(4) -0.0014(4)
C15 0.0161(6) 0.0170(6) 0.0203(6) -0.0014(5) 0.0040(5) 0.0000(5)
C2 0.0139(5) 0.0152(5) 0.0173(5) 0.0006(5) 0.0033(5) -0.0008(4)
C5 0.0177(6) 0.0205(6) 0.0200(6) -0.0006(5) 0.0048(5) 0.0016(5)
C20 0.0175(7) 0.0201(7) 0.0185(7) 0.0007(6) -0.0007(6) -0.0016(6)
C19 0.0245(7) 0.0190(7) 0.0218(7) -0.0020(6) 0.0056(6) 0.0020(6)
C16 0.0170(7) 0.0297(8) 0.0208(7) -0.0006(6) 0.0024(6) -0.0007(6)
C6 0.0180(6) 0.0216(6) 0.0179(6) 0.0004(5) 0.0047(5) -0.0017(5)
C17 0.0213(7) 0.0221(7) 0.0265(8) 0.0069(6) 0.0027(6) -0.0015(6)

loop_
_atom_type_symbol
_atom_type_description
_atom_type_scat_dispersion_real
_atom_type_scat_dispersion_imag
_atom_type_scat_source
C C 0.0033 0.0016 'International Tables Vol C Tables 4.2.6.8 and 6.1.1.4'
H H 0.0000 0.0000 'International Tables Vol C Tables 4.2.6.8 and 6.1.1.4'
O O 0.0106 0.0060 'International Tables Vol C Tables 4.2.6.8 and 6.1.1.4'

loop_
_geom_angle_atom_site_label_1
_geom_angle_atom_site_label_2
_geom_angle_atom_site_label_3
_geom_angle
_geom_angle_site_symmetry_1
_geom_angle_site_symmetry_3
_geom_angle_publ_flag
C11 O1 C3 104.52(9) . . ?
C11 O3 H3 109.5 . . ?
C7 O2 H2 109.5 . . ?
O1 C11 C1 101.09(10) . . ?
O1 C11 C10 107.08(10) . . ?
O3 C11 O1 108.75(10) . . ?
O3 C11 C1 110.34(11) . . ?
O3 C11 C10 111.50(11) . . ?
C10 C11 C1 117.24(11) . . ?
C12 C1 C11 113.32(11) . . ?
C12 C1 C2 113.49(11) . . ?
C18 C1 C11 108.42(11) . . ?
C18 C1 C12 109.76(11) . . ?
C18 C1 C2 110.02(12) . . ?
C2 C1 C11 101.49(11) . . ?
C1 C12 H12A 108.8 . . ?
C1 C12 H12B 108.8 . . ?
H12A C12 H12B 107.7 . . ?
C13 C12 C1 113.74(11) . . ?
C13 C12 H12A 108.8 . . ?
C13 C12 H12B 108.8 . . ?
O4 C14 C13 121.83(13) . . ?
O4 C14 C15 121.26(13) . . ?
C13 C14 C15 116.90(12) . . ?
C9 C8 C7 111.37(12) . . ?
C9 C8 C3 108.17(11) . . ?
C7 C8 C3 109.89(11) . . ?
C20 C8 C9 108.51(11) . . ?
C20 C8 C7 107.36(11) . . ?
C20 C8 C3 111.57(11) . . ?
C5 C4 C3 113.39(12) . . ?
C19 C4 C3 124.93(13) . . ?
C19 C4 C5 121.61(13) . . ?
C8 C9 H9A 108.5 . . ?
C8 C9 H9B 108.5 . . ?
H9A C9 H9B 107.5 . . ?
C10 C9 C8 115.29(11) . . ?
C10 C9 H9A 108.5 . . ?
C10 C9 H9B 108.5 . . ?
C11 C10 C9 113.88(11) . . ?
C11 C10 H10A 108.8 . . ?
C11 C10 H10B 108.8 . . ?
C9 C10 H10A 108.8 . . ?
C9 C10 H10B 108.8 . . ?
H10A C10 H10B 107.7 . . ?
C12 C13 H13A 108.8 . . ?
C12 C13 H13B 108.8 . . ?
C14 C13 C12 113.79(12) . . ?
C14 C13 H13A 108.8 . . ?
C14 C13 H13B 108.8 . . ?
H13A C13 H13B 107.7 . . ?
C1 C18 H18A 109.5 . . ?
C1 C18 H18B 109.5 . . ?
C1 C18 H18C 109.5 . . ?
H18A C18 H18B 109.5 . . ?
H18A C18 H18C 109.5 . . ?
H18B C18 H18C 109.5 . . ?
O2 C7 C8 112.34(11) . . ?
O2 C7 H7 107.5 . . ?
O2 C7 C6 109.39(11) . . ?
C8 C7 H7 107.5 . . ?
C6 C7 C8 112.48(12) . . ?
C6 C7 H7 107.5 . . ?
O1 C3 C8 106.15(11) . . ?
O1 C3 C4 107.28(11) . . ?
O1 C3 C2 103.39(10) . . ?
C4 C3 C8 110.21(11) . . ?
C4 C3 C2 116.53(11) . . ?
C2 C3 C8 112.39(11) . . ?
C14 C15 H15 108.5 . . ?
C14 C15 C16 111.29(12) . . ?
C14 C15 C17 109.13(12) . . ?
C16 C15 H15 108.5 . . ?
C16 C15 C17 110.76(12) . . ?
C17 C15 H15 108.5 . . ?
C1 C2 C3 105.72(11) . . ?
C1 C2 H2A 110.6 . . ?
C1 C2 H2B 110.6 . . ?
C3 C2 H2A 110.6 . . ?
C3 C2 H2B 110.6 . . ?
H2A C2 H2B 108.7 . . ?
C4 C5 H5A 109.4 . . ?
C4 C5 H5B 109.4 . . ?
C4 C5 C6 111.21(12) . . ?
H5A C5 H5B 108.0 . . ?
C6 C5 H5A 109.4 . . ?
C6 C5 H5B 109.4 . . ?
C8 C20 H20A 109.5 . . ?
C8 C20 H20B 109.5 . . ?
C8 C20 H20C 109.5 . . ?
H20A C20 H20B 109.5 . . ?
H20A C20 H20C 109.5 . . ?
H20B C20 H20C 109.5 . . ?
C4 C19 H19A 120.0 . . ?
C4 C19 H19B 120.0 . . ?
H19A C19 H19B 120.0 . . ?
C15 C16 H16A 109.5 . . ?
C15 C16 H16B 109.5 . . ?
C15 C16 H16C 109.5 . . ?
H16A C16 H16B 109.5 . . ?
H16A C16 H16C 109.5 . . ?
H16B C16 H16C 109.5 . . ?
C7 C6 C5 111.69(12) . . ?
C7 C6 H6A 109.3 . . ?
C7 C6 H6B 109.3 . . ?
C5 C6 H6A 109.3 . . ?
C5 C6 H6B 109.3 . . ?
H6A C6 H6B 107.9 . . ?
C15 C17 H17A 109.5 . . ?
C15 C17 H17B 109.5 . . ?
C15 C17 H17C 109.5 . . ?
H17A C17 H17B 109.5 . . ?
H17A C17 H17C 109.5 . . ?
H17B C17 H17C 109.5 . . ?

loop_
_geom_bond_atom_site_label_1
_geom_bond_atom_site_label_2
_geom_bond_distance
_geom_bond_site_symmetry_2
_geom_bond_publ_flag
O1 C11 1.4639(16) . ?
O1 C3 1.4666(17) . ?
O3 H3 0.8400 . ?
O3 C11 1.3846(17) . ?
O2 H2 0.8400 . ?
O2 C7 1.4441(17) . ?
O4 C14 1.2169(18) . ?
C11 C1 1.5508(19) . ?
C11 C10 1.5278(19) . ?
C1 C12 1.5332(19) . ?
C1 C18 1.5324(19) . ?
C1 C2 1.5439(19) . ?
C12 H12A 0.9900 . ?
C12 H12B 0.9900 . ?
C12 C13 1.5270(19) . ?
C14 C13 1.5054(19) . ?
C14 C15 1.5217(19) . ?
C8 C9 1.544(2) . ?
C8 C7 1.5572(19) . ?
C8 C3 1.5596(19) . ?
C8 C20 1.5363(19) . ?
C4 C3 1.5175(19) . ?
C4 C5 1.5124(19) . ?
C4 C19 1.324(2) . ?
C9 H9A 0.9900 . ?
C9 H9B 0.9900 . ?
C9 C10 1.539(2) . ?
C10 H10A 0.9900 . ?
C10 H10B 0.9900 . ?
C13 H13A 0.9900 . ?
C13 H13B 0.9900 . ?
C18 H18A 0.9800 . ?
C18 H18B 0.9800 . ?
C18 H18C 0.9800 . ?
C7 H7 1.0000 . ?
C7 C6 1.527(2) . ?
C3 C2 1.5507(18) . ?
C15 H15 1.0000 . ?
C15 C16 1.522(2) . ?
C15 C17 1.528(2) . ?
C2 H2A 0.9900 . ?
C2 H2B 0.9900 . ?
C5 H5A 0.9900 . ?
C5 H5B 0.9900 . ?
C5 C6 1.534(2) . ?
C20 H20A 0.9800 . ?
C20 H20B 0.9800 . ?
C20 H20C 0.9800 . ?
C19 H19A 0.9500 . ?
C19 H19B 0.9500 . ?
C16 H16A 0.9800 . ?
C16 H16B 0.9800 . ?
C16 H16C 0.9800 . ?
C6 H6A 0.9900 . ?
C6 H6B 0.9900 . ?
C17 H17A 0.9800 . ?
C17 H17B 0.9800 . ?
C17 H17C 0.9800 . ?

loop_
_geom_torsion_atom_site_label_1
_geom_torsion_atom_site_label_2
_geom_torsion_atom_site_label_3
_geom_torsion_atom_site_label_4
_geom_torsion
_geom_torsion_site_symmetry_1
_geom_torsion_site_symmetry_2
_geom_torsion_site_symmetry_3
_geom_torsion_site_symmetry_4
_geom_torsion_publ_flag
O1 C11 C1 C12 162.19(11) . . . . ?
O1 C11 C1 C18 -75.70(12) . . . . ?
O1 C11 C1 C2 40.14(12) . . . . ?
O1 C11 C10 C9 -50.72(14) . . . . ?
O1 C3 C2 C1 -11.66(13) . . . . ?
O3 C11 C1 C12 -82.85(14) . . . . ?
O3 C11 C1 C18 39.26(15) . . . . ?
O3 C11 C1 C2 155.11(11) . . . . ?
O3 C11 C10 C9 -169.57(11) . . . . ?
O2 C7 C6 C5 -71.92(14) . . . . ?
O4 C14 C13 C12 4.2(2) . . . . ?
O4 C14 C15 C16 -45.28(19) . . . . ?
O4 C14 C15 C17 77.26(17) . . . . ?
C11 O1 C3 C8 -80.05(12) . . . . ?
C11 O1 C3 C4 162.12(10) . . . . ?
C11 O1 C3 C2 38.42(12) . . . . ?
C11 C1 C12 C13 -173.90(11) . . . . ?
C11 C1 C2 C3 -17.22(13) . . . . ?
C1 C11 C10 C9 61.89(16) . . . . ?
C1 C12 C13 C14 179.78(12) . . . . ?
C12 C1 C2 C3 -139.14(12) . . . . ?
C8 C9 C10 C11 35.40(16) . . . . ?
C8 C7 C6 C5 53.65(16) . . . . ?
C8 C3 C2 C1 102.38(13) . . . . ?
C4 C3 C2 C1 -129.06(12) . . . . ?
C4 C5 C6 C7 -53.05(16) . . . . ?
C9 C8 C7 O2 -50.21(15) . . . . ?
C9 C8 C7 C6 -174.17(12) . . . . ?
C9 C8 C3 O1 60.59(13) . . . . ?
C9 C8 C3 C4 176.46(11) . . . . ?
C9 C8 C3 C2 -51.75(15) . . . . ?
C10 C11 C1 C12 46.24(16) . . . . ?
C10 C11 C1 C18 168.35(12) . . . . ?
C10 C11 C1 C2 -75.80(14) . . . . ?
C13 C14 C15 C16 135.34(13) . . . . ?
C13 C14 C15 C17 -102.12(14) . . . . ?
C18 C1 C12 C13 64.74(15) . . . . ?
C18 C1 C2 C3 97.45(13) . . . . ?
C7 C8 C9 C10 81.78(14) . . . . ?
C7 C8 C3 O1 -61.18(14) . . . . ?
C7 C8 C3 C4 54.69(15) . . . . ?
C7 C8 C3 C2 -173.52(11) . . . . ?
C3 O1 C11 O3 -166.06(10) . . . . ?
C3 O1 C11 C1 -49.91(12) . . . . ?
C3 O1 C11 C10 73.32(12) . . . . ?
C3 C8 C9 C10 -39.07(15) . . . . ?
C3 C8 C7 O2 69.63(15) . . . . ?
C3 C8 C7 C6 -54.32(15) . . . . ?
C3 C4 C5 C6 55.68(16) . . . . ?
C15 C14 C13 C12 -176.46(12) . . . . ?
C2 C1 C12 C13 -58.82(16) . . . . ?
C5 C4 C3 O1 58.35(14) . . . . ?
C5 C4 C3 C8 -56.80(15) . . . . ?
C5 C4 C3 C2 173.59(12) . . . . ?
C20 C8 C9 C10 -160.26(11) . . . . ?
C20 C8 C7 O2 -168.86(11) . . . . ?
C20 C8 C7 C6 67.18(15) . . . . ?
C20 C8 C3 O1 179.87(10) . . . . ?
C20 C8 C3 C4 -64.27(14) . . . . ?
C20 C8 C3 C2 67.52(15) . . . . ?
C19 C4 C3 O1 -124.59(15) . . . . ?
C19 C4 C3 C8 120.26(16) . . . . ?
C19 C4 C3 C2 -9.3(2) . . . . ?
C19 C4 C5 C6 -121.49(16) . . . . ?

loop_
_publcif_info_exptl_table_extra_item
sin_theta_over_lambda_max

loop_
_publcif_info_exptl_table_header_item
?
